data_8100418
loop_
_publ_author_name
'Noguera, Olivier'
'Thomas, Philippe'
'Masson, Olivier'
'Champarnaud-Mesjard, Jean-Claude'

_publ_section_title
;
Refinement of the crystal structure of zirconium tritellurate(IV), 
ZrTe~3~O~8~
;
_journal_issue 3
_journal_name_full 'Zeitschrift f\"ur Kristallographie - New Crystal Structures'
_journal_page_first 293
_journal_page_last 294
_journal_volume 218
_journal_year 2003
_chemical_formula_structural 'Zr1 Te3 O8'
_chemical_formula_sum 'O8 Te3 Zr'
_chemical_formula_weight 602.02
_chemical_melting_point 1288
_chemical_name_common ' Zirconium tritellurate (IV) '
_space_group_IT_number 206
_symmetry_cell_setting cubic
_symmetry_space_group_name_Hall '-I 2b 2c 3'
_symmetry_space_group_name_H-M 'I a -3'
_cell_angle_alpha 90.00
_cell_angle_beta 90.00
_cell_angle_gamma 90.00
_cell_formula_units_Z 8
_cell_length_a 11.3080(10)
_cell_length_b 11.3080(10)
_cell_length_c 11.3080(10)
_cell_measurement_temperature 293(2)
_cell_volume 1446.0(2)
_diffrn_ambient_temperature 293(2)
_exptl_crystal_density_diffrn 5.531
_exptl_crystal_density_meas 5.50(3)
_cod_depositor_comments
;
The following automatic conversions were performed:

'_chemical_melting_point' value '1288K' was changed to '1288' - the
value should be numeric and without a unit designator.

Automatic conversion script
Id: cif_fix_values 1646 2011-03-28 12:23:43Z adriana 
;
_cod_original_formula_sum 'O8 Te3 Zr1'
_cod_database_code 8100418

loop_
_symmetry_equiv_pos_as_xyz
'x, y, z'
'-x+1/2, -y, z+1/2'
'-x, y+1/2, -z+1/2'
'x+1/2, -y+1/2, -z'
'z, x, y'
'z+1/2, -x+1/2, -y'
'-z+1/2, -x, y+1/2'
'-z, x+1/2, -y+1/2'
'y, z, x'
'-y, z+1/2, -x+1/2'
'y+1/2, -z+1/2, -x'
'-y+1/2, -z, x+1/2'
'x+1/2, y+1/2, z+1/2'
'-x+1, -y+1/2, z+1'
'-x+1/2, y+1, -z+1'
'x+1, -y+1, -z+1/2'
'z+1/2, x+1/2, y+1/2'
'z+1, -x+1, -y+1/2'
'-z+1, -x+1/2, y+1'
'-z+1/2, x+1, -y+1'
'y+1/2, z+1/2, x+1/2'
'-y+1/2, z+1, -x+1'
'y+1, -z+1, -x+1/2'
'-y+1, -z+1/2, x+1'
'-x, -y, -z'
'x-1/2, y, -z-1/2'
'x, -y-1/2, z-1/2'
'-x-1/2, y-1/2, z'
'-z, -x, -y'
'-z-1/2, x-1/2, y'
'z-1/2, x, -y-1/2'
'z, -x-1/2, y-1/2'
'-y, -z, -x'
'y, -z-1/2, x-1/2'
'-y-1/2, z-1/2, x'
'y-1/2, z, -x-1/2'
'-x+1/2, -y+1/2, -z+1/2'
'x, y+1/2, -z'
'x+1/2, -y, z'
'-x, y, z+1/2'
'-z+1/2, -x+1/2, -y+1/2'
'-z, x, y+1/2'
'z, x+1/2, -y'
'z+1/2, -x, y'
'-y+1/2, -z+1/2, -x+1/2'
'y+1/2, -z, x'
'-y, z, x+1/2'
'y, z+1/2, -x'

loop_
_atom_site_label
_atom_site_type_symbol
_atom_site_fract_x
_atom_site_fract_y
_atom_site_fract_z
_atom_site_U_iso_or_equiv
_atom_site_adp_type
_atom_site_occupancy
_atom_site_symmetry_multiplicity
_atom_site_Wyckoff_symbol
_atom_site_calc_flag
_atom_site_refinement_flags
_atom_site_disorder_assembly
_atom_site_disorder_group
Te Te 0.0000 0.2500 0.04358(3) 0.01986(12) Uani 1 24 d d S . .
Zr Zr 0.2500 0.2500 0.2500 0.00713(13) Uani 1 8 b d S . .
O1 O 0.0793(2) 0.0793(2) 0.0793(2) 0.0126(7) Uani 1 16 c d S . .
O2 O 0.1120(2) 0.3121(2) 0.1465(2) 0.0171(5) Uani 1 48 e d . . .

loop_
_atom_site_aniso_label
_atom_site_aniso_U_11
_atom_site_aniso_U_22
_atom_site_aniso_U_33
_atom_site_aniso_U_23
_atom_site_aniso_U_13
_atom_site_aniso_U_12
Te 0.01135(14) 0.0410(2) 0.00721(13) 0.000 0.000 -0.01178(13)
Zr 0.00713(13) 0.00713(13) 0.00713(13) -0.00063(11) -0.00063(11) -0.00063(11)
O1 0.0126(7) 0.0126(7) 0.0126(7) 0.0015(8) 0.0015(8) 0.0015(8)
O2 0.0153(10) 0.0143(10) 0.0218(12) -0.0025(9) -0.0102(9) 0.0009(8)

loop_
_geom_bond_atom_site_label_1
_geom_bond_atom_site_label_2
_geom_bond_distance
_geom_bond_site_symmetry_2
_geom_bond_publ_flag
Te O2 1.858(2) . ?
Te O2 1.858(2) 14_454 ?
Te O1 2.1664(7) . ?
Te O1 2.1664(7) 14_454 ?
Zr O2 2.073(2) 5 ?
Zr O2 2.073(2) 9 ?
Zr O2 2.073(2) . ?
Zr O2 2.073(2) 45 ?
Zr O2 2.073(2) 41 ?
Zr O2 2.073(2) 37 ?
O1 Te 2.1664(7) 5 ?
O1 Te 2.1664(7) 9 ?
